data_7236422
loop_
_publ_author_name
'Ge, Xinping'
'Gan, Xiaoping'
'Yao, Shun'
'Wang, Kang'
'Zhu, Weiju'
'Yu, Jianhua'
'Wu, Jieying'
'Tian, Yupeng'
'Zhou, Hongping'

_publ_section_title
;
 Rationally designed two-photon absorption compounds based on benzoxazole
 derivatives: structure--property relationships and bio-imaging
 applications
;
_journal_issue 16
_journal_name_full 'Journal of Materials Chemistry B'
_journal_page_first 2785
_journal_paper_doi 10.1039/C6TB00201C
_journal_volume 4
_journal_year 2016
_chemical_formula_sum 'C30 H29 N O5'
_chemical_formula_weight 483.54
_space_group_IT_number 2
_space_group_name_Hall '-P 1'
_space_group_name_H-M_alt 'P -1'
_symmetry_cell_setting triclinic
_symmetry_space_group_name_H-M 'P -1'
_atom_sites_solution_hydrogens geom
_atom_sites_solution_primary direct
_atom_sites_solution_secondary difmap
_audit_creation_method SHELXL-97
_audit_update_record
;
2015-08-18 deposited with the CCDC.
2016-03-22 downloaded from the CCDC.
;
_cell_angle_alpha 96.803(3)
_cell_angle_beta 96.243(3)
_cell_angle_gamma 97.956(3)
_cell_formula_units_Z 2
_cell_length_a 5.0966(11)
_cell_length_b 12.219(3)
_cell_length_c 20.093(4)
_cell_measurement_reflns_used 921
_cell_measurement_temperature 296(2)
_cell_measurement_theta_max 18.84
_cell_measurement_theta_min 2.84
_cell_volume 1220.5(5)
_computing_cell_refinement 'Bruker SMART'
_computing_data_collection 'Bruker SMART'
_computing_data_reduction 'Bruker SAINT'
_computing_molecular_graphics 'Bruker SHELXTL'
_computing_publication_material 'Bruker SHELXTL'
_computing_structure_refinement 'Bruker SHELXTL'
_computing_structure_solution 'Bruker SHELXTL'
_diffrn_ambient_temperature 296(2)
_diffrn_measured_fraction_theta_full 0.981
_diffrn_measured_fraction_theta_max 0.981
_diffrn_measurement_device_type 'CCD area detector'
_diffrn_measurement_method 'phi and omega scans'
_diffrn_radiation_monochromator graphite
_diffrn_radiation_source 'fine-focus sealed tube'
_diffrn_radiation_type MoK\a
_diffrn_radiation_wavelength 0.71073
_diffrn_reflns_av_R_equivalents 0.0442
_diffrn_reflns_av_sigmaI/netI 0.0827
_diffrn_reflns_limit_h_max 5
_diffrn_reflns_limit_h_min -6
_diffrn_reflns_limit_k_max 14
_diffrn_reflns_limit_k_min -14
_diffrn_reflns_limit_l_max 24
_diffrn_reflns_limit_l_min -20
_diffrn_reflns_number 9203
_diffrn_reflns_theta_full 25.68
_diffrn_reflns_theta_max 25.68
_diffrn_reflns_theta_min 1.03
_exptl_absorpt_coefficient_mu 0.089
_exptl_absorpt_correction_T_max 0.9858
_exptl_absorpt_correction_T_min 0.9815
_exptl_absorpt_correction_type multi-scan
_exptl_absorpt_process_details sadabs
_exptl_crystal_density_diffrn 1.316
_exptl_crystal_density_method 'not measured'
_exptl_crystal_F_000 512
_exptl_crystal_size_max 0.21
_exptl_crystal_size_mid 0.18
_exptl_crystal_size_min 0.16
_refine_diff_density_max 0.507
_refine_diff_density_min -0.474
_refine_diff_density_rms 0.058
_refine_ls_extinction_method none
_refine_ls_goodness_of_fit_ref 1.199
_refine_ls_hydrogen_treatment constr
_refine_ls_matrix_type full
_refine_ls_number_parameters 346
_refine_ls_number_reflns 4539
_refine_ls_number_restraints 61
_refine_ls_restrained_S_all 1.223
_refine_ls_R_factor_all 0.1781
_refine_ls_R_factor_gt 0.0838
_refine_ls_shift/su_max 0.000
_refine_ls_shift/su_mean 0.000
_refine_ls_structure_factor_coef Fsqd
_refine_ls_weighting_details 'calc w=1/[\s^2^(Fo^2^)+(0.1000P)^2^+0.0000P] where P=(Fo^2^+2Fc^2^)/3'
_refine_ls_weighting_scheme calc
_refine_ls_wR_factor_gt 0.2072
_refine_ls_wR_factor_ref 0.2630
_reflns_number_gt 1963
_reflns_number_total 4539
_reflns_threshold_expression >2sigma(I)
_cod_data_source_file c6tb00201c2.cif
_cod_data_source_block a
_cod_depositor_comments
;
The following automatic conversions were performed:

data item '_symmetry_cell_setting' value 'Triclinic' was changed to
'triclinic' in accordance with the
/home/saulius/struct/COD-crude-data/automatic-downloads/DataCite-retrospective/RSC/depositions/lib/dictionaries/cif_core.dic
dictionary named 'cif_core.dic' version 2.4.2 last updated on
2011-04-26.

Automatic conversion script
Id: cif_fix_values 6909 2019-04-08 15:41:33Z antanas 
;
_cod_original_cell_volume 1220.5(4)
_cod_original_sg_symbol_H-M 'P-1   '
_cod_database_code 7236422

loop_
_symmetry_equiv_pos_as_xyz
'x, y, z'
'-x, -y, -z'

loop_
_atom_site_label
_atom_site_type_symbol
_atom_site_fract_x
_atom_site_fract_y
_atom_site_fract_z
_atom_site_U_iso_or_equiv
_atom_site_adp_type
_atom_site_occupancy
_atom_site_symmetry_multiplicity
_atom_site_calc_flag
_atom_site_refinement_flags
_atom_site_disorder_assembly
_atom_site_disorder_group
O1 O 1.8261(6) 0.5915(3) 0.62918(15) 0.0707(9) Uani 1 1 d . . .
O2 O 0.1501(8) 1.0973(3) 0.09231(19) 0.1003(13) Uani 1 1 d . A .
O3 O 0.4051(7) 0.9660(3) 0.10962(17) 0.0818(11) Uani 1 1 d . A .
O4 O 0.0859(9) 0.7181(3) 0.0902(2) 0.1188(16) Uani 1 1 d . A .
O5 O -0.2440(7) 0.6102(3) 0.12545(17) 0.0802(10) Uani 1 1 d . A .
N1 N 1.9451(8) 0.7703(3) 0.67538(19) 0.0632(10) Uani 1 1 d . . .
C1 C 2.1130(9) 0.7064(4) 0.7068(2) 0.0584(12) Uani 1 1 d . . .
C2 C 2.3270(10) 0.7350(4) 0.7568(3) 0.0766(14) Uani 1 1 d . . .
H2 H 2.3751 0.8082 0.7776 0.092 Uiso 1 1 calc R . .
C3 C 2.4679(10) 0.6531(5) 0.7752(3) 0.0805(15) Uani 1 1 d . . .
H3 H 2.6170 0.6715 0.8078 0.097 Uiso 1 1 calc R . .
C4 C 2.3902(11) 0.5432(5) 0.7458(3) 0.0817(16) Uani 1 1 d . . .
H4 H 2.4864 0.4890 0.7599 0.098 Uiso 1 1 calc R . .
C5 C 2.1743(11) 0.5120(4) 0.6962(3) 0.0748(14) Uani 1 1 d . . .
H5 H 2.1227 0.4384 0.6762 0.090 Uiso 1 1 calc R . .
C6 C 2.0409(9) 0.5956(4) 0.6781(2) 0.0611(12) Uani 1 1 d . . .
C7 C 1.7824(10) 0.7000(4) 0.6304(2) 0.0638(12) Uani 1 1 d . . .
C8 C 1.5680(9) 0.7227(5) 0.5828(2) 0.0672(13) Uani 1 1 d . A .
C9 C 1.5370(10) 0.8300(5) 0.5756(3) 0.0829(16) Uani 1 1 d . . .
H9 H 1.6510 0.8889 0.6021 0.100 Uiso 1 1 calc R . .
C10 C 1.3369(13) 0.8517(6) 0.5290(3) 0.104(2) Uani 1 1 d . A .
H10 H 1.3203 0.9254 0.5247 0.125 Uiso 1 1 calc R . .
C11 C 1.1601(14) 0.7672(9) 0.4884(3) 0.129(3) Uani 1 1 d D . .
C12 C 1.1968(12) 0.6612(8) 0.4975(3) 0.119(3) Uani 1 1 d . A .
H12 H 1.0816 0.6022 0.4715 0.143 Uiso 1 1 calc R . .
C13 C 1.3933(11) 0.6367(5) 0.5428(3) 0.0865(16) Uani 1 1 d . . .
H13 H 1.4100 0.5628 0.5468 0.104 Uiso 1 1 calc R A .
C16 C 0.6458(12) 0.8322(6) 0.3530(3) 0.0897(19) Uani 1 1 d D . .
C17 C 0.6506(10) 0.9328(5) 0.3284(3) 0.0848(16) Uani 1 1 d . A .
H17 H 0.7876 0.9907 0.3461 0.102 Uiso 1 1 calc R . .
C18 C 0.4603(9) 0.9507(4) 0.2787(2) 0.0704(13) Uani 1 1 d . . .
H18 H 0.4732 1.0202 0.2638 0.084 Uiso 1 1 calc R A .
C19 C 0.2464(9) 0.8673(4) 0.2496(2) 0.0540(9) Uani 1 1 d U A .
C20 C 0.2421(10) 0.7634(4) 0.2733(2) 0.0716(14) Uani 1 1 d . . .
H20 H 0.1089 0.7045 0.2545 0.086 Uiso 1 1 calc R A .
C21 C 0.4332(12) 0.7479(5) 0.3239(3) 0.0851(17) Uani 1 1 d . A .
H21 H 0.4213 0.6789 0.3395 0.102 Uiso 1 1 calc R . .
C22 C 0.0502(8) 0.8855(3) 0.2014(2) 0.0467(8) Uani 1 1 d U . .
H22 H 0.1564 0.8629 0.1658 0.056 Uiso 1 1 calc R A .
C23 C 0.0510(8) 0.9925(3) 0.1783(2) 0.0613(12) Uani 1 1 d . A .
H23A H 0.1091 1.0501 0.2167 0.074 Uiso 1 1 calc R . .
H23B H -0.1308 0.9994 0.1613 0.074 Uiso 1 1 calc R . .
C24 C 0.2276(9) 1.0141(4) 0.1235(2) 0.0600(12) Uani 1 1 d . . .
C25 C 0.2613(16) 1.1176(6) 0.0283(3) 0.131(3) Uani 1 1 d D . .
H25A H 0.3159 1.0498 0.0079 0.157 Uiso 1 1 calc R A .
H25B H 0.1250 1.1384 -0.0032 0.157 Uiso 1 1 calc R . .
C26 C 0.4775(19) 1.2016(6) 0.0417(4) 0.181(4) Uani 1 1 d D A .
H26A H 0.4297 1.2652 0.0678 0.272 Uiso 1 1 calc R . .
H26B H 0.5304 1.2222 -0.0001 0.272 Uiso 1 1 calc R . .
H26C H 0.6233 1.1760 0.0666 0.272 Uiso 1 1 calc R . .
C27 C -0.1625(8) 0.7967(3) 0.1731(2) 0.0559(9) Uani 1 1 d U A .
H27A H -0.3037 0.8287 0.1496 0.067 Uiso 1 1 calc R . .
H27B H -0.2349 0.7631 0.2099 0.067 Uiso 1 1 calc R . .
C28 C -0.0861(11) 0.7066(4) 0.1252(2) 0.0688(13) Uani 1 1 d . . .
C29 C -0.2023(11) 0.5157(4) 0.0784(3) 0.0959(18) Uani 1 1 d . . .
H29A H -0.1585 0.5410 0.0364 0.115 Uiso 1 1 calc R A .
H29B H -0.3653 0.4621 0.0684 0.115 Uiso 1 1 calc R . .
C30 C 0.0201(11) 0.4610(5) 0.1083(3) 0.1032(19) Uani 1 1 d . A .
H30A H 0.1863 0.5103 0.1117 0.155 Uiso 1 1 calc R . .
H30B H 0.0291 0.3930 0.0800 0.155 Uiso 1 1 calc R . .
H30C H -0.0126 0.4447 0.1526 0.155 Uiso 1 1 calc R . .
C14 C 0.919(2) 0.7547(10) 0.4394(5) 0.061(4) Uani 0.494(19) 1 d PDU A 1
H14 H 0.7944 0.6898 0.4328 0.073 Uiso 0.494(19) 1 calc PR A 1
C15 C 0.882(2) 0.8402(11) 0.4043(6) 0.052(4) Uani 0.494(19) 1 d PDU A 1
H15 H 1.0063 0.9050 0.4124 0.062 Uiso 0.494(19) 1 calc PR A 1
C14A C 1.004(3) 0.8381(11) 0.4387(7) 0.069(4) Uani 0.506(19) 1 d PU A 2
H14A H 1.0590 0.9124 0.4342 0.082 Uiso 0.506(19) 1 calc PR A 2
C15A C 0.796(3) 0.7777(11) 0.4066(6) 0.062(4) Uani 0.506(19) 1 d PU A 2
H15A H 0.7398 0.7056 0.4152 0.074 Uiso 0.506(19) 1 calc PR A 2

loop_
_atom_site_aniso_label
_atom_site_aniso_U_11
_atom_site_aniso_U_22
_atom_site_aniso_U_33
_atom_site_aniso_U_23
_atom_site_aniso_U_13
_atom_site_aniso_U_12
O1 0.071(2) 0.080(2) 0.061(2) 0.0070(16) 0.0086(18) 0.0120(17)
O2 0.127(3) 0.095(3) 0.106(3) 0.054(2) 0.053(3) 0.047(2)
O3 0.065(2) 0.097(2) 0.096(3) 0.029(2) 0.028(2) 0.030(2)
O4 0.150(4) 0.092(3) 0.122(3) 0.003(2) 0.091(3) 0.001(3)
O5 0.081(2) 0.071(2) 0.092(3) 0.0121(19) 0.023(2) 0.0131(19)
N1 0.066(3) 0.072(2) 0.054(2) 0.014(2) 0.003(2) 0.017(2)
C1 0.052(3) 0.068(3) 0.058(3) 0.016(2) 0.007(2) 0.014(2)
C2 0.070(3) 0.079(3) 0.078(4) 0.016(3) -0.001(3) 0.006(3)
C3 0.059(3) 0.109(4) 0.073(4) 0.026(3) -0.005(3) 0.011(3)
C4 0.080(4) 0.112(5) 0.071(4) 0.040(3) 0.022(3) 0.044(4)
C5 0.090(4) 0.072(3) 0.070(3) 0.017(3) 0.022(3) 0.022(3)
C6 0.057(3) 0.080(3) 0.051(3) 0.015(2) 0.013(2) 0.018(3)
C7 0.062(3) 0.083(3) 0.054(3) 0.018(3) 0.019(3) 0.023(3)
C8 0.055(3) 0.103(4) 0.050(3) 0.016(3) 0.013(2) 0.027(3)
C9 0.078(4) 0.117(4) 0.064(3) 0.019(3) 0.010(3) 0.045(3)
C10 0.101(5) 0.167(6) 0.070(4) 0.037(4) 0.021(4) 0.083(5)
C11 0.091(5) 0.272(11) 0.047(4) 0.025(5) 0.011(4) 0.106(7)
C12 0.062(4) 0.227(9) 0.059(4) -0.016(5) -0.006(3) 0.035(5)
C13 0.076(4) 0.120(5) 0.062(3) -0.001(3) 0.009(3) 0.020(4)
C16 0.076(4) 0.159(6) 0.051(3) 0.018(4) 0.014(3) 0.069(4)
C17 0.065(4) 0.128(5) 0.063(3) 0.005(3) 0.000(3) 0.034(3)
C18 0.067(3) 0.084(3) 0.064(3) 0.010(3) 0.009(3) 0.026(3)
C19 0.0483(19) 0.0676(19) 0.0525(19) 0.0137(16) 0.0136(15) 0.0210(16)
C20 0.075(3) 0.094(3) 0.062(3) 0.031(3) 0.028(3) 0.037(3)
C21 0.088(4) 0.126(5) 0.068(4) 0.047(3) 0.031(3) 0.063(4)
C22 0.0427(17) 0.0591(17) 0.0463(17) 0.0163(14) 0.0147(14) 0.0209(13)
C23 0.048(3) 0.076(3) 0.064(3) 0.016(2) 0.006(2) 0.021(2)
C24 0.053(3) 0.062(3) 0.066(3) 0.015(2) 0.008(3) 0.008(2)
C25 0.169(7) 0.122(6) 0.112(5) 0.031(4) 0.056(5) 0.020(5)
C26 0.230(10) 0.128(6) 0.176(8) -0.028(6) 0.113(8) -0.032(7)
C27 0.0499(19) 0.0678(19) 0.0557(19) 0.0149(16) 0.0114(16) 0.0189(15)
C28 0.077(4) 0.076(3) 0.062(3) 0.020(3) 0.026(3) 0.018(3)
C29 0.095(4) 0.083(4) 0.108(4) -0.003(3) 0.008(4) 0.025(3)
C30 0.094(4) 0.110(4) 0.118(5) 0.022(4) 0.037(4) 0.037(4)
C14 0.075(7) 0.063(7) 0.048(6) 0.010(5) 0.005(5) 0.020(5)
C15 0.043(7) 0.064(6) 0.050(6) 0.005(5) 0.011(5) 0.010(5)
C14A 0.070(7) 0.068(7) 0.066(7) 0.001(5) 0.017(6) 0.005(6)
C15A 0.059(7) 0.063(7) 0.065(7) 0.011(6) 0.013(6) 0.010(5)

loop_
_atom_type_symbol
_atom_type_description
_atom_type_scat_dispersion_real
_atom_type_scat_dispersion_imag
_atom_type_scat_source
C C 0.0033 0.0016 'International Tables Vol C Tables 4.2.6.8 and 6.1.1.4'
H H 0.0000 0.0000 'International Tables Vol C Tables 4.2.6.8 and 6.1.1.4'
N N 0.0061 0.0033 'International Tables Vol C Tables 4.2.6.8 and 6.1.1.4'
O O 0.0106 0.0060 'International Tables Vol C Tables 4.2.6.8 and 6.1.1.4'

loop_
_geom_angle_atom_site_label_1
_geom_angle_atom_site_label_2
_geom_angle_atom_site_label_3
_geom_angle
C7 O1 C6 104.8(4)
C24 O2 C25 117.5(4)
C28 O5 C29 116.9(4)
C7 N1 C1 105.2(4)
C2 C1 N1 131.6(4)
C2 C1 C6 119.3(4)
N1 C1 C6 109.0(4)
C3 C2 C1 118.6(5)
C3 C2 H2 120.7
C1 C2 H2 120.7
C2 C3 C4 120.6(5)
C2 C3 H3 119.7
C4 C3 H3 119.7
C5 C4 C3 122.0(5)
C5 C4 H4 119.0
C3 C4 H4 119.0
C6 C5 C4 116.0(5)
C6 C5 H5 122.0
C4 C5 H5 122.0
C5 C6 O1 129.5(5)
C5 C6 C1 123.5(5)
O1 C6 C1 107.0(4)
N1 C7 O1 114.0(4)
N1 C7 C8 128.3(5)
O1 C7 C8 117.7(5)
C9 C8 C13 118.5(5)
C9 C8 C7 120.3(5)
C13 C8 C7 121.2(5)
C8 C9 C10 120.3(6)
C8 C9 H9 119.8
C10 C9 H9 119.8
C9 C10 C11 122.3(6)
C9 C10 H10 118.9
C11 C10 H10 118.9
C12 C11 C10 115.6(6)
C12 C11 C14 105.4(9)
C10 C11 C14 138.8(9)
C12 C11 C14A 142.8(9)
C10 C11 C14A 100.9(9)
C14 C11 C14A 39.6(5)
C11 C12 C13 123.8(7)
C11 C12 H12 118.1
C13 C12 H12 118.1
C12 C13 C8 119.6(6)
C12 C13 H13 120.2
C8 C13 H13 120.2
C17 C16 C21 115.9(5)
C17 C16 C15 108.5(8)
C21 C16 C15 135.6(8)
C17 C16 C15A 140.5(8)
C21 C16 C15A 103.6(7)
C15 C16 C15A 32.2(5)
C18 C17 C16 122.4(6)
C18 C17 H17 118.8
C16 C17 H17 118.8
C17 C18 C19 122.1(5)
C17 C18 H18 118.9
C19 C18 H18 118.9
C22 C19 C20 121.3(4)
C22 C19 C18 122.6(4)
C20 C19 C18 116.1(4)
C21 C20 C19 120.7(5)
C21 C20 H20 119.7
C19 C20 H20 119.7
C20 C21 C16 122.7(5)
C20 C21 H21 118.6
C16 C21 H21 118.6
C19 C22 C27 120.1(4)
C19 C22 C23 121.4(4)
C27 C22 C23 118.6(4)
C19 C22 H22 90.1
C27 C22 H22 90.1
C23 C22 H22 90.1
C22 C23 C24 115.1(4)
C22 C23 H23A 108.5
C24 C23 H23A 108.5
C22 C23 H23B 108.5
C24 C23 H23B 108.5
H23A C23 H23B 107.5
O3 C24 O2 124.6(4)
O3 C24 C23 126.6(4)
O2 C24 C23 108.8(4)
C26 C25 O2 110.0(7)
C26 C25 H25A 109.7
O2 C25 H25A 109.7
C26 C25 H25B 109.7
O2 C25 H25B 109.7
H25A C25 H25B 108.2
C25 C26 H26A 109.5
C25 C26 H26B 109.5
H26A C26 H26B 109.5
C25 C26 H26C 109.5
H26A C26 H26C 109.5
H26B C26 H26C 109.5
C22 C27 C28 115.4(4)
C22 C27 H27A 108.4
C28 C27 H27A 108.4
C22 C27 H27B 108.4
C28 C27 H27B 108.4
H27A C27 H27B 107.5
O4 C28 O5 123.7(5)
O4 C28 C27 125.7(5)
O5 C28 C27 110.6(4)
O5 C29 C30 110.2(5)
O5 C29 H29A 109.6
C30 C29 H29A 109.6
O5 C29 H29B 109.6
C30 C29 H29B 109.6
H29A C29 H29B 108.1
C29 C30 H30A 109.5
C29 C30 H30B 109.5
H30A C30 H30B 109.5
C29 C30 H30C 109.5
H30A C30 H30C 109.5
H30B C30 H30C 109.5
C15 C14 C11 118.2(12)
C15 C14 H14 120.9
C11 C14 H14 120.9
C14 C15 C16 121.0(13)
C14 C15 H15 119.5
C16 C15 H15 119.5
C15A C14A C11 110.1(13)
C15A C14A H14A 125.0
C11 C14A H14A 125.0
C14A C15A C16 114.9(14)
C14A C15A H15A 122.5
C16 C15A H15A 122.5

loop_
_geom_bond_atom_site_label_1
_geom_bond_atom_site_label_2
_geom_bond_distance
O1 C7 1.372(5)
O1 C6 1.381(5)
O2 C24 1.338(5)
O2 C25 1.493(7)
O3 C24 1.186(5)
O4 C28 1.186(5)
O5 C28 1.333(5)
O5 C29 1.458(6)
N1 C7 1.303(6)
N1 C1 1.387(5)
C1 C2 1.377(6)
C1 C6 1.389(6)
C2 C3 1.372(6)
C2 H2 0.9300
C3 C4 1.387(7)
C3 H3 0.9300
C4 C5 1.381(7)
C4 H4 0.9300
C5 C6 1.366(6)
C5 H5 0.9300
C7 C8 1.451(6)
C8 C9 1.365(6)
C8 C13 1.389(7)
C9 C10 1.383(7)
C9 H9 0.9300
C10 C11 1.387(10)
C10 H10 0.9300
C11 C12 1.364(10)
C11 C14 1.469(13)
C11 C14A 1.614(16)
C12 C13 1.368(8)
C12 H12 0.9300
C13 H13 0.9300
C16 C17 1.377(7)
C16 C21 1.410(8)
C16 C15 1.479(12)
C16 C15A 1.524(15)
C17 C18 1.373(6)
C17 H17 0.9300
C18 C19 1.407(6)
C18 H18 0.9300
C19 C22 1.376(5)
C19 C20 1.405(6)
C20 C21 1.379(7)
C20 H20 0.9300
C21 H21 0.9300
C22 C27 1.438(5)
C22 C23 1.438(5)
C22 H22 0.9800
C23 C24 1.520(6)
C23 H23A 0.9700
C23 H23B 0.9700
C25 C26 1.378(7)
C25 H25A 0.9700
C25 H25B 0.9700
C26 H26A 0.9600
C26 H26B 0.9600
C26 H26C 0.9600
C27 C28 1.497(6)
C27 H27A 0.9700
C27 H27B 0.9700
C29 C30 1.500(7)
C29 H29A 0.9700
C29 H29B 0.9700
C30 H30A 0.9600
C30 H30B 0.9600
C30 H30C 0.9600
C14 C15 1.351(18)
C14 H14 0.9300
C15 H15 0.9300
C14A C15A 1.27(2)
C14A H14A 0.9300
C15A H15A 0.9300

loop_
_geom_torsion_atom_site_label_1
_geom_torsion_atom_site_label_2
_geom_torsion_atom_site_label_3
_geom_torsion_atom_site_label_4
_geom_torsion
C7 N1 C1 C2 178.2(5)
C7 N1 C1 C6 0.0(5)
N1 C1 C2 C3 -176.0(5)
C6 C1 C2 C3 2.1(7)
C1 C2 C3 C4 -2.3(7)
C2 C3 C4 C5 1.5(8)
C3 C4 C5 C6 -0.4(7)
C4 C5 C6 O1 177.5(4)
C4 C5 C6 C1 0.2(7)
C7 O1 C6 C5 -177.0(5)
C7 O1 C6 C1 0.7(4)
C2 C1 C6 C5 -1.0(7)
N1 C1 C6 C5 177.4(4)
C2 C1 C6 O1 -178.9(4)
N1 C1 C6 O1 -0.4(5)
C1 N1 C7 O1 0.5(5)
C1 N1 C7 C8 -179.2(4)
C6 O1 C7 N1 -0.8(5)
C6 O1 C7 C8 179.0(4)
N1 C7 C8 C9 8.2(7)
O1 C7 C8 C9 -171.4(4)
N1 C7 C8 C13 -173.1(4)
O1 C7 C8 C13 7.3(6)
C13 C8 C9 C10 -0.4(7)
C7 C8 C9 C10 178.3(4)
C8 C9 C10 C11 0.4(8)
C9 C10 C11 C12 -0.1(9)
C9 C10 C11 C14 173.5(8)
C9 C10 C11 C14A -172.6(6)
C10 C11 C12 C13 -0.3(10)
C14 C11 C12 C13 -175.9(6)
C14A C11 C12 C13 167.4(9)
C11 C12 C13 C8 0.4(9)
C9 C8 C13 C12 0.0(7)
C7 C8 C13 C12 -178.7(5)
C21 C16 C17 C18 0.2(7)
C15 C16 C17 C18 178.4(6)
C15A C16 C17 C18 -176.5(8)
C16 C17 C18 C19 0.2(7)
C17 C18 C19 C22 177.9(4)
C17 C18 C19 C20 -1.5(6)
C22 C19 C20 C21 -177.0(4)
C18 C19 C20 C21 2.4(6)
C19 C20 C21 C16 -2.2(7)
C17 C16 C21 C20 0.8(7)
C15 C16 C21 C20 -176.8(7)
C15A C16 C21 C20 178.7(6)
C20 C19 C22 C27 -1.1(6)
C18 C19 C22 C27 179.5(4)
C20 C19 C22 C23 178.5(4)
C18 C19 C22 C23 -0.8(6)
C19 C22 C23 C24 83.2(5)
C27 C22 C23 C24 -97.2(4)
C25 O2 C24 O3 11.3(8)
C25 O2 C24 C23 -168.5(5)
C22 C23 C24 O3 -18.8(7)
C22 C23 C24 O2 161.0(4)
C24 O2 C25 C26 -96.8(7)
C19 C22 C27 C28 -72.9(5)
C23 C22 C27 C28 107.4(4)
C29 O5 C28 O4 -1.5(7)
C29 O5 C28 C27 176.9(4)
C22 C27 C28 O4 -29.5(7)
C22 C27 C28 O5 152.2(4)
C28 O5 C29 C30 83.6(5)
C12 C11 C14 C15 -158.6(8)
C10 C11 C14 C15 27.4(14)
C14A C11 C14 C15 5.6(9)
C11 C14 C15 C16 178.6(7)
C17 C16 C15 C14 176.3(8)
C21 C16 C15 C14 -6.0(14)
C15A C16 C15 C14 2.3(10)
C12 C11 C14A C15A 24.6(15)
C10 C11 C14A C15A -166.6(8)
C14 C11 C14A C15A -1.0(9)
C11 C14A C15A C16 -174.5(7)
C17 C16 C15A C14A -5.0(15)
C21 C16 C15A C14A 178.0(8)
C15 C16 C15A C14A 4.0(10)
